data_7105063
loop_
_publ_author_name
'Chen, Jiang-Fang'
'Jin, Qin-Yan'
'Pan, Ying-Li'
'Zhang, Yong'
'Jia, Ding-Xian'

_publ_section_title
;
 An unprecedented mu4-Sn2Se9 ligand: solvothermal syntheses and
 characterizations of novel lanthanum selenidostannates
 [{La(dien)2}4(mu4-Sn2Se9)(mu-Sn2Se6)]infinity and
 [La2(en)8(mu-Se2)]Sn2Se6.
;
_journal_issue 46
_journal_name_full 'Chemical communications (Cambridge, England)'
_journal_page_first 7212
_journal_page_last 7214
_journal_paper_doi 10.1039/b914603b
_journal_year 2009
_chemical_formula_moiety 'C32 H104 La4 N24 Se15 Sn4'
_chemical_formula_sum 'C32 H104 La4 N24 Se15 Sn4'
_chemical_formula_weight 3040.2
_chemical_name_systematic
;
?
;
_space_group_IT_number 2
_symmetry_cell_setting triclinic
_symmetry_Int_Tables_number 2
_symmetry_space_group_name_Hall '-P 1'
_symmetry_space_group_name_H-M 'P -1'
_atom_sites_solution_hydrogens geom
_atom_sites_solution_primary direct
_atom_sites_solution_secondary difmap
_audit_creation_method SHELXL-97
_cell_angle_alpha 80.616(12)
_cell_angle_beta 73.587(11)
_cell_angle_gamma 88.600(14)
_cell_formula_units_Z 1
_cell_length_a 10.2527(16)
_cell_length_b 13.061(2)
_cell_length_c 15.8474(18)
_cell_measurement_reflns_used 6764
_cell_measurement_temperature 293(2)
_cell_measurement_theta_max 25.0
_cell_measurement_theta_min 3.1
_cell_volume 2007.9(5)
_computing_cell_refinement CrystalClear
_computing_data_collection CrystalClear
_computing_data_reduction CrystalStructure
_computing_structure_refinement 'SHELXL-97 (Sheldrick, 1997)'
_computing_structure_solution 'SHELXS-97 (Sheldrick, 1990)'
_diffrn_ambient_temperature 293(2)
_diffrn_detector_area_resol_mean 7.31
_diffrn_measured_fraction_theta_full 0.993
_diffrn_measured_fraction_theta_max 0.993
_diffrn_measurement_device_type 'Rigaku Mercury'
_diffrn_measurement_method \w
_diffrn_radiation_monochromator graphite
_diffrn_radiation_source 'fine-focus sealed tube'
_diffrn_radiation_type MoK\a
_diffrn_radiation_wavelength 0.71073
_diffrn_reflns_av_R_equivalents 0.0730
_diffrn_reflns_av_sigmaI/netI 0.0965
_diffrn_reflns_limit_h_max 12
_diffrn_reflns_limit_h_min -12
_diffrn_reflns_limit_k_max 15
_diffrn_reflns_limit_k_min -15
_diffrn_reflns_limit_l_max 18
_diffrn_reflns_limit_l_min -18
_diffrn_reflns_number 19154
_diffrn_reflns_theta_full 25.00
_diffrn_reflns_theta_max 25.00
_diffrn_reflns_theta_min 3.06
_exptl_absorpt_coefficient_mu 10.139
_exptl_absorpt_correction_T_max 0.4304
_exptl_absorpt_correction_T_min 0.1509
_exptl_absorpt_correction_type multi-scan
_exptl_absorpt_process_details 'Jacobson, R. (1998) Private communication'
_exptl_crystal_colour red
_exptl_crystal_density_diffrn 2.514
_exptl_crystal_density_method 'not measured'
_exptl_crystal_description block
_exptl_crystal_F_000 1402
_exptl_crystal_size_max 0.30
_exptl_crystal_size_mid 0.18
_exptl_crystal_size_min 0.10
_refine_diff_density_max 1.351
_refine_diff_density_min -1.565
_refine_diff_density_rms 0.257
_refine_ls_extinction_method none
_refine_ls_goodness_of_fit_ref 1.112
_refine_ls_hydrogen_treatment constr
_refine_ls_matrix_type full
_refine_ls_number_parameters 359
_refine_ls_number_reflns 7030
_refine_ls_number_restraints 0
_refine_ls_restrained_S_all 1.112
_refine_ls_R_factor_all 0.0806
_refine_ls_R_factor_gt 0.0479
_refine_ls_shift/su_max 0.000
_refine_ls_shift/su_mean 0.000
_refine_ls_structure_factor_coef Fsqd
_refine_ls_weighting_details 'calc w=1/[\s^2^(Fo^2^)+(0.0652P)^2^+0.0000P] where P=(Fo^2^+2Fc^2^)/3'
_refine_ls_weighting_scheme calc
_refine_ls_wR_factor_gt 0.1248
_refine_ls_wR_factor_ref 0.1413
_reflns_number_gt 5047
_reflns_number_total 7030
_reflns_threshold_expression >2sigma(I)
_cod_data_source_file b914603b.txt
_cod_data_source_block compound_1
_cod_database_code 7105063

loop_
_symmetry_equiv_pos_as_xyz
'x, y, z'
'-x, -y, -z'

loop_
_atom_site_label
_atom_site_type_symbol
_atom_site_fract_x
_atom_site_fract_y
_atom_site_fract_z
_atom_site_U_iso_or_equiv
_atom_site_adp_type
_atom_site_occupancy
_atom_site_symmetry_multiplicity
_atom_site_calc_flag
_atom_site_refinement_flags
_atom_site_disorder_assembly
_atom_site_disorder_group
Sn1 Sn 0.13512(9) 0.46911(7) 0.41099(7) 0.0327(3) Uani 1 1 d . . .
Sn2 Sn 0.71548(9) 0.09641(7) 0.17293(6) 0.0301(3) Uani 1 1 d . . .
Se1 Se 0.37720(14) 0.50414(12) 0.40055(11) 0.0425(4) Uani 1 1 d . . .
Se2 Se 0.09342(15) 0.37812(13) 0.29762(12) 0.0468(4) Uani 1 1 d . . .
Se3 Se -0.00932(15) 0.63054(11) 0.43093(11) 0.0415(4) Uani 1 1 d . . .
Se4 Se 0.53773(15) 0.06682(11) 0.31858(10) 0.0394(4) Uani 1 1 d . . .
Se5 Se 0.84800(14) 0.25275(11) 0.17343(11) 0.0373(4) Uani 1 1 d . . .
Se6 Se 0.61163(13) 0.13292(11) 0.04520(10) 0.0333(4) Uani 1 1 d . . .
Se7 Se 1.16014(13) 0.07556(11) -0.16334(10) 0.0355(4) Uani 1 1 d . . .
Se8 Se 1.0000 0.0000 0.0000 0.0368(5) Uani 1 2 d S . .
La1 La 0.57922(8) 0.30694(6) 0.32911(5) 0.0296(2) Uani 1 1 d . . .
La2 La 0.83436(7) 0.08540(6) -0.12266(6) 0.0285(2) Uani 1 1 d . . .
N1 N 0.3301(12) 0.2270(10) 0.4119(10) 0.055(4) Uani 1 1 d . . .
H1A H 0.2696 0.2777 0.4095 0.066 Uiso 1 1 calc R . .
H1B H 0.3125 0.1787 0.3819 0.066 Uiso 1 1 calc R . .
N2 N 0.5205(15) 0.2672(10) 0.5083(8) 0.055(4) Uani 1 1 d . . .
H2 H 0.5445 0.3247 0.5265 0.066 Uiso 1 1 calc R . .
N3 N 0.7733(13) 0.2144(10) 0.3942(9) 0.051(3) Uani 1 1 d . . .
H3A H 0.7859 0.1509 0.3786 0.062 Uiso 1 1 calc R . .
H3B H 0.8516 0.2511 0.3687 0.062 Uiso 1 1 calc R . .
N4 N 0.7349(12) 0.4549(10) 0.3552(9) 0.047(3) Uani 1 1 d . . .
H4A H 0.7031 0.4652 0.4121 0.056 Uiso 1 1 calc R . .
H4B H 0.8200 0.4312 0.3476 0.056 Uiso 1 1 calc R . .
N5 N 0.6251(11) 0.4785(8) 0.2069(8) 0.037(3) Uani 1 1 d . . .
H5 H 0.5540 0.5196 0.2273 0.044 Uiso 1 1 calc R . .
N6 N 0.4564(11) 0.3165(8) 0.2002(8) 0.034(3) Uani 1 1 d . . .
H6A H 0.4825 0.2617 0.1721 0.041 Uiso 1 1 calc R . .
H6B H 0.3662 0.3090 0.2262 0.041 Uiso 1 1 calc R . .
N7 N 0.9413(11) 0.2526(9) -0.0834(10) 0.048(3) Uani 1 1 d . . .
H7A H 0.9144 0.2497 -0.0238 0.057 Uiso 1 1 calc R . .
H7B H 1.0324 0.2481 -0.1000 0.057 Uiso 1 1 calc R . .
N8 N 0.7397(12) 0.2740(9) -0.1774(9) 0.046(3) Uani 1 1 d . . .
H8 H 0.7863 0.2924 -0.2359 0.055 Uiso 1 1 calc R . .
N9 N 0.6054(12) 0.0820(9) -0.1774(9) 0.049(3) Uani 1 1 d . . .
H9A H 0.6194 0.0413 -0.2197 0.059 Uiso 1 1 calc R . .
H9B H 0.5367 0.0529 -0.1309 0.059 Uiso 1 1 calc R . .
N10 N 0.9391(14) 0.1226(10) -0.3054(9) 0.057(4) Uani 1 1 d . . .
H10A H 0.8734 0.1483 -0.3298 0.068 Uiso 1 1 calc R . .
H10B H 1.0061 0.1711 -0.3203 0.068 Uiso 1 1 calc R . .
N11 N 0.8840(11) -0.0848(8) -0.2042(8) 0.038(3) Uani 1 1 d . . .
H11 H 0.9657 -0.1082 -0.1981 0.046 Uiso 1 1 calc R . .
N12 N 0.7125(10) -0.0881(8) -0.0295(8) 0.036(3) Uani 1 1 d . . .
H12A H 0.7154 -0.0910 0.0270 0.043 Uiso 1 1 calc R . .
H12B H 0.6244 -0.0849 -0.0288 0.043 Uiso 1 1 calc R . .
C1 C 0.3089(18) 0.1801(16) 0.5043(15) 0.075(6) Uani 1 1 d . . .
H1C H 0.3492 0.1121 0.5070 0.089 Uiso 1 1 calc R . .
H1D H 0.2122 0.1711 0.5336 0.089 Uiso 1 1 calc R . .
C2 C 0.371(2) 0.2465(16) 0.5523(12) 0.083(7) Uani 1 1 d . . .
H2A H 0.3251 0.3120 0.5543 0.099 Uiso 1 1 calc R . .
H2B H 0.3587 0.2120 0.6132 0.099 Uiso 1 1 calc R . .
C3 C 0.602(3) 0.1813(18) 0.5361(15) 0.099(8) Uani 1 1 d . . .
H3C H 0.5858 0.1714 0.6003 0.118 Uiso 1 1 calc R . .
H3D H 0.5755 0.1177 0.5205 0.118 Uiso 1 1 calc R . .
C4 C 0.744(2) 0.2034(16) 0.4931(14) 0.082(6) Uani 1 1 d . . .
H4C H 0.7970 0.1477 0.5141 0.099 Uiso 1 1 calc R . .
H4D H 0.7700 0.2671 0.5087 0.099 Uiso 1 1 calc R . .
C5 C 0.7416(15) 0.5540(13) 0.2976(11) 0.048(4) Uani 1 1 d . . .
H5A H 0.8212 0.5931 0.2970 0.058 Uiso 1 1 calc R . .
H5B H 0.6618 0.5933 0.3211 0.058 Uiso 1 1 calc R . .
C6 C 0.7488(15) 0.5411(13) 0.2043(11) 0.055(5) Uani 1 1 d . . .
H6C H 0.8310 0.5054 0.1788 0.066 Uiso 1 1 calc R . .
H6D H 0.7505 0.6085 0.1677 0.066 Uiso 1 1 calc R . .
C7 C 0.6130(17) 0.4622(12) 0.1187(11) 0.054(4) Uani 1 1 d . . .
H7C H 0.6196 0.5283 0.0795 0.065 Uiso 1 1 calc R . .
H7D H 0.6862 0.4191 0.0914 0.065 Uiso 1 1 calc R . .
C8 C 0.4798(15) 0.4107(12) 0.1318(12) 0.052(5) Uani 1 1 d . . .
H8A H 0.4079 0.4592 0.1495 0.062 Uiso 1 1 calc R . .
H8B H 0.4759 0.3922 0.0758 0.062 Uiso 1 1 calc R . .
C9 C 0.9058(15) 0.3537(12) -0.1243(12) 0.049(4) Uani 1 1 d . . .
H9C H 0.9686 0.3719 -0.1833 0.059 Uiso 1 1 calc R . .
H9D H 0.9169 0.4054 -0.0892 0.059 Uiso 1 1 calc R . .
C10 C 0.7663(16) 0.3576(13) -0.1321(15) 0.072(6) Uani 1 1 d . . .
H10C H 0.7527 0.4242 -0.1654 0.086 Uiso 1 1 calc R . .
H10D H 0.7024 0.3509 -0.0731 0.086 Uiso 1 1 calc R . .
C11 C 0.595(2) 0.2677(18) -0.1746(18) 0.067(8) Uani 1 1 d . . .
H11A H 0.5402 0.2593 -0.1129 0.117 Uiso 1 1 calc R . .
H11B H 0.5706 0.3327 -0.2051 0.117 Uiso 1 1 calc R . .
C12 C 0.5629(19) 0.1861(13) -0.2136(14) 0.065(5) Uani 1 1 d . . .
H12C H 0.6063 0.2005 -0.2773 0.078 Uiso 1 1 calc R . .
H12D H 0.4654 0.1841 -0.2048 0.078 Uiso 1 1 calc R . .
C13 C 0.9938(18) 0.0284(13) -0.3434(12) 0.061(5) Uani 1 1 d . . .
H13A H 1.0043 0.0404 -0.4070 0.073 Uiso 1 1 calc R . .
H13B H 1.0826 0.0140 -0.3344 0.073 Uiso 1 1 calc R . .
C14 C 0.9008(16) -0.0624(13) -0.3002(11) 0.051(4) Uani 1 1 d . . .
H14A H 0.8128 -0.0485 -0.3106 0.061 Uiso 1 1 calc R . .
H14B H 0.9370 -0.1227 -0.3268 0.061 Uiso 1 1 calc R . .
C15 C 0.7842(13) -0.1691(9) -0.1566(11) 0.038(4) Uani 1 1 d . . .
H15A H 0.8149 -0.2329 -0.1790 0.045 Uiso 1 1 calc R . .
H15B H 0.6976 -0.1525 -0.1682 0.045 Uiso 1 1 calc R . .
C16 C 0.7657(14) -0.1853(10) -0.0591(9) 0.033(3) Uani 1 1 d . . .
H16A H 0.7020 -0.2424 -0.0293 0.040 Uiso 1 1 calc R . .
H16B H 0.8517 -0.2007 -0.0462 0.040 Uiso 1 1 calc R . .

loop_
_atom_site_aniso_label
_atom_site_aniso_U_11
_atom_site_aniso_U_22
_atom_site_aniso_U_33
_atom_site_aniso_U_23
_atom_site_aniso_U_13
_atom_site_aniso_U_12
Sn1 0.0233(5) 0.0379(6) 0.0387(6) -0.0150(5) -0.0062(4) -0.0020(4)
Sn2 0.0227(5) 0.0381(6) 0.0321(6) -0.0126(4) -0.0082(4) 0.0001(4)
Se1 0.0231(7) 0.0513(10) 0.0545(11) -0.0241(8) -0.0038(7) -0.0037(6)
Se2 0.0358(8) 0.0626(11) 0.0511(11) -0.0327(9) -0.0137(8) 0.0016(7)
Se3 0.0380(8) 0.0365(8) 0.0443(10) -0.0032(7) -0.0043(7) 0.0011(6)
Se4 0.0392(9) 0.0408(9) 0.0339(9) -0.0105(7) -0.0006(7) -0.0028(7)
Se5 0.0276(8) 0.0403(9) 0.0460(10) -0.0148(7) -0.0091(7) -0.0019(6)
Se6 0.0240(7) 0.0453(9) 0.0341(9) -0.0119(7) -0.0109(6) 0.0014(6)
Se7 0.0255(7) 0.0385(8) 0.0437(9) -0.0113(7) -0.0094(7) 0.0033(6)
Se8 0.0273(10) 0.0427(12) 0.0469(14) -0.0118(10) -0.0185(10) 0.0009(9)
La1 0.0251(4) 0.0330(5) 0.0321(5) -0.0090(4) -0.0081(4) -0.0024(3)
La2 0.0236(4) 0.0295(5) 0.0345(5) -0.0084(4) -0.0097(4) -0.0009(3)
N1 0.040(8) 0.051(8) 0.065(10) -0.018(8) 0.005(7) 0.006(6)
N2 0.080(10) 0.055(9) 0.026(8) 0.000(6) -0.012(7) -0.013(8)
N3 0.059(9) 0.056(8) 0.051(9) -0.011(7) -0.033(7) 0.005(7)
N4 0.036(7) 0.056(9) 0.055(9) -0.015(7) -0.021(7) -0.014(6)
N5 0.042(7) 0.017(6) 0.057(9) -0.015(6) -0.017(6) -0.002(5)
N6 0.029(6) 0.036(7) 0.041(7) -0.010(6) -0.013(6) 0.004(5)
N7 0.023(6) 0.048(8) 0.079(10) -0.024(7) -0.017(7) -0.005(5)
N8 0.037(7) 0.035(7) 0.066(10) 0.000(7) -0.022(7) 0.006(6)
N9 0.044(8) 0.056(9) 0.052(9) -0.022(7) -0.011(7) -0.015(6)
N10 0.070(9) 0.043(8) 0.051(9) 0.008(7) -0.014(8) -0.014(7)
N11 0.033(7) 0.039(7) 0.053(9) -0.016(6) -0.025(6) 0.000(5)
N12 0.017(6) 0.049(7) 0.045(8) -0.010(6) -0.012(5) -0.001(5)
C1 0.050(11) 0.080(14) 0.089(17) -0.012(13) -0.013(11) -0.009(10)
C2 0.099(16) 0.081(14) 0.036(11) -0.004(10) 0.031(11) -0.010(12)
C3 0.13(2) 0.088(17) 0.072(16) 0.025(13) -0.041(16) -0.005(15)
C4 0.116(19) 0.072(14) 0.065(15) 0.003(11) -0.045(14) -0.009(13)
C5 0.035(9) 0.071(12) 0.044(10) -0.012(9) -0.016(8) -0.012(8)
C6 0.032(9) 0.066(11) 0.058(12) -0.001(9) -0.005(8) -0.016(8)
C7 0.067(12) 0.042(10) 0.054(12) -0.001(8) -0.022(9) 0.010(8)
C8 0.047(10) 0.058(11) 0.083(13) -0.043(10) -0.035(10) 0.016(8)
C9 0.039(9) 0.044(10) 0.066(12) -0.017(9) -0.013(8) 0.005(7)
C10 0.051(11) 0.040(10) 0.132(19) -0.001(11) -0.045(12) 0.001(8)
C11 0.050(16) 0.042(17) 0.14(2) -0.017(16) -0.031(16) 0.013(12)
C12 0.072(13) 0.049(11) 0.079(14) 0.000(10) -0.036(11) 0.005(9)
C13 0.066(12) 0.068(12) 0.061(13) -0.038(10) -0.023(10) 0.013(10)
C14 0.051(10) 0.056(10) 0.055(12) -0.009(9) -0.028(9) -0.012(8)
C15 0.025(7) 0.018(7) 0.072(12) -0.006(7) -0.017(7) -0.004(5)
C16 0.035(8) 0.037(8) 0.026(8) -0.011(6) -0.003(6) 0.000(6)

loop_
_atom_type_symbol
_atom_type_description
_atom_type_scat_dispersion_real
_atom_type_scat_dispersion_imag
_atom_type_scat_source
C C 0.0033 0.0016 'International Tables Vol C Tables 4.2.6.8 and 6.1.1.4'
H H 0.0000 0.0000 'International Tables Vol C Tables 4.2.6.8 and 6.1.1.4'
N N 0.0061 0.0033 'International Tables Vol C Tables 4.2.6.8 and 6.1.1.4'
La La -0.2871 2.4523 'International Tables Vol C Tables 4.2.6.8 and 6.1.1.4'
Sn Sn -0.6537 1.4246 'International Tables Vol C Tables 4.2.6.8 and 6.1.1.4'
Se Se -0.0929 2.2259 'International Tables Vol C Tables 4.2.6.8 and 6.1.1.4'

loop_
_geom_angle_atom_site_label_1
_geom_angle_atom_site_label_2
_geom_angle_atom_site_label_3
_geom_angle
_geom_angle_site_symmetry_1
_geom_angle_site_symmetry_3
_geom_angle_publ_flag
Se2 Sn1 Se1 116.62(6) . . ?
Se2 Sn1 Se3 112.42(7) . . ?
Se1 Sn1 Se3 112.10(6) . . ?
Se2 Sn1 Se3 109.23(7) . 2_566 ?
Se1 Sn1 Se3 110.39(7) . 2_566 ?
Se3 Sn1 Se3 93.70(6) . 2_566 ?
Se5 Sn2 Se4 106.02(6) . . ?
Se5 Sn2 Se6 108.46(6) . . ?
Se4 Sn2 Se6 111.32(6) . . ?
Se5 Sn2 Se7 117.91(6) . 2_755 ?
Se4 Sn2 Se7 104.99(6) . 2_755 ?
Se6 Sn2 Se7 108.10(6) . 2_755 ?
Sn1 Se1 La1 111.56(5) . . ?
Sn1 Se3 Sn1 86.30(6) . 2_566 ?
Sn2 Se4 La1 87.24(5) . . ?
Sn2 Se5 La1 85.57(5) . . ?
Sn2 Se6 La2 106.23(5) . . ?
Sn2 Se7 La2 121.60(6) 2_755 . ?
Se7 Se8 La2 68.83(3) 2_755 2_755 ?
Se7 Se8 La2 111.17(3) 2_755 . ?
La2 Se8 La2 180.00(4) 2_755 . ?
N5 La1 N3 122.9(4) . . ?
N5 La1 N1 122.8(4) . . ?
N3 La1 N1 113.9(4) . . ?
N5 La1 N6 63.2(3) . . ?
N3 La1 N6 144.6(4) . . ?
N1 La1 N6 75.3(4) . . ?
N5 La1 N4 64.3(4) . . ?
N3 La1 N4 71.7(4) . . ?
N1 La1 N4 135.0(4) . . ?
N6 La1 N4 127.4(4) . . ?
N5 La1 N2 134.9(4) . . ?
N3 La1 N2 64.2(4) . . ?
N1 La1 N2 65.5(4) . . ?
N6 La1 N2 140.1(4) . . ?
N4 La1 N2 80.2(4) . . ?
N5 La1 Se4 132.8(2) . . ?
N3 La1 Se4 77.1(3) . . ?
N1 La1 Se4 64.7(3) . . ?
N6 La1 Se4 77.0(2) . . ?
N4 La1 Se4 148.1(3) . . ?
N2 La1 Se4 91.9(3) . . ?
N5 La1 Se5 76.0(2) . . ?
N3 La1 Se5 66.8(3) . . ?
N1 La1 Se5 137.7(3) . . ?
N6 La1 Se5 83.6(2) . . ?
N4 La1 Se5 86.8(3) . . ?
N2 La1 Se5 131.0(3) . . ?
Se4 La1 Se5 75.18(4) . . ?
N5 La1 Se1 68.0(2) . . ?
N3 La1 Se1 128.4(3) . . ?
N1 La1 Se1 72.4(3) . . ?
N6 La1 Se1 86.9(2) . . ?
N4 La1 Se1 71.3(3) . . ?
N2 La1 Se1 75.1(3) . . ?
Se4 La1 Se1 136.61(4) . . ?
Se5 La1 Se1 143.19(5) . . ?
N12 La2 N7 134.8(4) . . ?
N12 La2 N11 63.8(3) . . ?
N7 La2 N11 146.6(3) . . ?
N12 La2 N8 132.8(3) . . ?
N7 La2 N8 63.4(4) . . ?
N11 La2 N8 129.8(4) . . ?
N12 La2 N9 77.7(4) . . ?
N7 La2 N9 126.0(4) . . ?
N11 La2 N9 80.6(3) . . ?
N8 La2 N9 64.0(4) . . ?
N12 La2 N10 124.9(4) . . ?
N7 La2 N10 99.1(4) . . ?
N11 La2 N10 63.9(4) . . ?
N8 La2 N10 74.4(4) . . ?
N9 La2 N10 78.1(4) . . ?
N12 La2 Se8 73.4(2) . . ?
N7 La2 Se8 74.4(3) . . ?
N11 La2 Se8 90.6(2) . . ?
N8 La2 Se8 136.9(3) . . ?
N9 La2 Se8 150.7(3) . . ?
N10 La2 Se8 122.9(3) . . ?
N12 La2 Se6 70.3(2) . . ?
N7 La2 Se6 77.4(3) . . ?
N11 La2 Se6 132.6(3) . . ?
N8 La2 Se6 75.7(3) . . ?
N9 La2 Se6 78.6(3) . . ?
N10 La2 Se6 147.9(3) . . ?
Se8 La2 Se6 87.40(4) . . ?
N12 La2 Se7 112.2(2) . . ?
N7 La2 Se7 67.7(2) . . ?
N11 La2 Se7 79.6(2) . . ?
N8 La2 Se7 114.8(3) . . ?
N9 La2 Se7 150.5(3) . . ?
N10 La2 Se7 73.6(3) . . ?
Se8 La2 Se7 51.04(3) . . ?
Se6 La2 Se7 130.79(5) . . ?
C1 N1 La1 115.1(11) . . ?
C1 N1 H1A 108.5 . . ?
La1 N1 H1A 108.5 . . ?
C1 N1 H1B 108.5 . . ?
La1 N1 H1B 108.5 . . ?
H1A N1 H1B 107.5 . . ?
C3 N2 C2 111.4(15) . . ?
C3 N2 La1 110.3(12) . . ?
C2 N2 La1 112.3(11) . . ?
C3 N2 H2 107.5 . . ?
C2 N2 H2 107.5 . . ?
La1 N2 H2 107.5 . . ?
C4 N3 La1 114.5(11) . . ?
C4 N3 H3A 108.6 . . ?
La1 N3 H3A 108.6 . . ?
C4 N3 H3B 108.6 . . ?
La1 N3 H3B 108.6 . . ?
H3A N3 H3B 107.6 . . ?
C5 N4 La1 115.6(9) . . ?
C5 N4 H4A 108.4 . . ?
La1 N4 H4A 108.4 . . ?
C5 N4 H4B 108.4 . . ?
La1 N4 H4B 108.4 . . ?
H4A N4 H4B 107.4 . . ?
C7 N5 C6 115.5(12) . . ?
C7 N5 La1 113.8(8) . . ?
C6 N5 La1 113.6(9) . . ?
C7 N5 H5 104.1 . . ?
C6 N5 H5 104.1 . . ?
La1 N5 H5 104.1 . . ?
C8 N6 La1 117.9(8) . . ?
C8 N6 H6A 107.8 . . ?
La1 N6 H6A 107.8 . . ?
C8 N6 H6B 107.8 . . ?
La1 N6 H6B 107.8 . . ?
H6A N6 H6B 107.2 . . ?
C9 N7 La2 116.1(9) . . ?
C9 N7 H7A 108.3 . . ?
La2 N7 H7A 108.3 . . ?
C9 N7 H7B 108.3 . . ?
La2 N7 H7B 108.3 . . ?
H7A N7 H7B 107.4 . . ?
C10 N8 C11 111.7(14) . . ?
C10 N8 La2 114.5(9) . . ?
C11 N8 La2 111.8(11) . . ?
C10 N8 H8 106.0 . . ?
C11 N8 H8 106.0 . . ?
La2 N8 H8 106.0 . . ?
C12 N9 La2 114.4(9) . . ?
C12 N9 H9A 108.7 . . ?
La2 N9 H9A 108.7 . . ?
C12 N9 H9B 108.7 . . ?
La2 N9 H9B 108.7 . . ?
H9A N9 H9B 107.6 . . ?
C13 N10 La2 113.2(10) . . ?
C13 N10 H10A 108.9 . . ?
La2 N10 H10A 108.9 . . ?
C13 N10 H10B 108.9 . . ?
La2 N10 H10B 108.9 . . ?
H10A N10 H10B 107.7 . . ?
C14 N11 C15 113.8(11) . . ?
C14 N11 La2 113.9(9) . . ?
C15 N11 La2 111.0(8) . . ?
C14 N11 H11 105.8 . . ?
C15 N11 H11 105.8 . . ?
La2 N11 H11 105.8 . . ?
C16 N12 La2 117.5(8) . . ?
C16 N12 H12A 107.9 . . ?
La2 N12 H12A 107.9 . . ?
C16 N12 H12B 107.9 . . ?
La2 N12 H12B 107.9 . . ?
H12A N12 H12B 107.2 . . ?
N1 C1 C2 111.0(16) . . ?
N1 C1 H1C 109.4 . . ?
C2 C1 H1C 109.4 . . ?
N1 C1 H1D 109.4 . . ?
C2 C1 H1D 109.4 . . ?
H1C C1 H1D 108.0 . . ?
N2 C2 C1 112.4(14) . . ?
N2 C2 H2A 109.1 . . ?
C1 C2 H2A 109.1 . . ?
N2 C2 H2B 109.1 . . ?
C1 C2 H2B 109.1 . . ?
H2A C2 H2B 107.9 . . ?
C4 C3 N2 110.1(17) . . ?
C4 C3 H3C 109.6 . . ?
N2 C3 H3C 109.6 . . ?
C4 C3 H3D 109.6 . . ?
N2 C3 H3D 109.6 . . ?
H3C C3 H3D 108.2 . . ?
C3 C4 N3 111.0(18) . . ?
C3 C4 H4C 109.4 . . ?
N3 C4 H4C 109.4 . . ?
C3 C4 H4D 109.4 . . ?
N3 C4 H4D 109.4 . . ?
H4C C4 H4D 108.0 . . ?
N4 C5 C6 111.8(14) . . ?
N4 C5 H5A 109.3 . . ?
C6 C5 H5A 109.3 . . ?
N4 C5 H5B 109.3 . . ?
C6 C5 H5B 109.3 . . ?
H5A C5 H5B 107.9 . . ?
C5 C6 N5 108.4(12) . . ?
C5 C6 H6C 110.0 . . ?
N5 C6 H6C 110.0 . . ?
C5 C6 H6D 110.0 . . ?
N5 C6 H6D 110.0 . . ?
H6C C6 H6D 108.4 . . ?
C8 C7 N5 108.7(13) . . ?
C8 C7 H7C 109.9 . . ?
N5 C7 H7C 109.9 . . ?
C8 C7 H7D 109.9 . . ?
N5 C7 H7D 109.9 . . ?
H7C C7 H7D 108.3 . . ?
N6 C8 C7 112.4(12) . . ?
N6 C8 H8A 109.1 . . ?
C7 C8 H8A 109.1 . . ?
N6 C8 H8B 109.1 . . ?
C7 C8 H8B 109.1 . . ?
H8A C8 H8B 107.9 . . ?
N7 C9 C10 113.8(13) . . ?
N7 C9 H9C 108.8 . . ?
C10 C9 H9C 108.8 . . ?
N7 C9 H9D 108.8 . . ?
C10 C9 H9D 108.8 . . ?
H9C C9 H9D 107.7 . . ?
C9 C10 N8 111.1(14) . . ?
C9 C10 H10C 109.4 . . ?
N8 C10 H10C 109.4 . . ?
C9 C10 H10D 109.4 . . ?
N8 C10 H10D 109.4 . . ?
H10C C10 H10D 108.0 . . ?
C12 C11 N8 114.0(18) . . ?
C12 C11 H11A 108.8 . . ?
N8 C11 H11A 108.8 . . ?
C12 C11 H11B 108.8 . . ?
N8 C11 H11B 108.8 . . ?
H11A C11 H11B 107.6 . . ?
C11 C12 N9 114.2(17) . . ?
C11 C12 H12C 108.7 . . ?
N9 C12 H12C 108.7 . . ?
C11 C12 H12D 108.7 . . ?
N9 C12 H12D 108.7 . . ?
H12C C12 H12D 107.6 . . ?
C14 C13 N10 110.6(14) . . ?
C14 C13 H13A 109.5 . . ?
N10 C13 H13A 109.5 . . ?
C14 C13 H13B 109.5 . . ?
N10 C13 H13B 109.5 . . ?
H13A C13 H13B 108.1 . . ?
N11 C14 C13 111.4(13) . . ?
N11 C14 H14A 109.3 . . ?
C13 C14 H14A 109.3 . . ?
N11 C14 H14B 109.3 . . ?
C13 C14 H14B 109.3 . . ?
H14A C14 H14B 108.0 . . ?
N11 C15 C16 111.8(11) . . ?
N11 C15 H15A 109.3 . . ?
C16 C15 H15A 109.3 . . ?
N11 C15 H15B 109.3 . . ?
C16 C15 H15B 109.3 . . ?
H15A C15 H15B 107.9 . . ?
N12 C16 C15 106.0(11) . . ?
N12 C16 H16A 110.5 . . ?
C15 C16 H16A 110.5 . . ?
N12 C16 H16B 110.5 . . ?
C15 C16 H16B 110.5 . . ?
H16A C16 H16B 108.7 . . ?

loop_
_geom_bond_atom_site_label_1
_geom_bond_atom_site_label_2
_geom_bond_distance
_geom_bond_site_symmetry_2
_geom_bond_publ_flag
Sn1 Se2 2.4450(18) . ?
Sn1 Se1 2.4892(17) . ?
Sn1 Se3 2.5571(17) . ?
Sn1 Se3 2.6127(19) 2_566 ?
Sn2 Se5 2.4825(17) . ?
Sn2 Se4 2.4828(18) . ?
Sn2 Se6 2.5173(17) . ?
Sn2 Se7 2.5606(17) 2_755 ?
Se1 La1 3.4016(17) . ?
Se3 Sn1 2.6127(19) 2_566 ?
Se4 La1 3.2126(17) . ?
Se5 La1 3.2884(17) . ?
Se6 La2 3.1166(16) . ?
Se7 Sn2 2.5606(16) 2_755 ?
Se7 La2 3.2214(16) . ?
Se8 Se7 2.6860(16) 2_755 ?
Se8 La2 2.9955(9) 2_755 ?
Se8 La2 2.9955(9) . ?
La1 N5 2.667(11) . ?
La1 N3 2.669(12) . ?
La1 N1 2.670(12) . ?
La1 N6 2.672(11) . ?
La1 N4 2.690(11) . ?
La1 N2 2.696(12) . ?
La2 N12 2.623(11) . ?
La2 N7 2.703(11) . ?
La2 N11 2.716(11) . ?
La2 N8 2.725(11) . ?
La2 N9 2.727(12) . ?
La2 N10 2.754(13) . ?
N1 C1 1.45(2) . ?
N1 H1A 0.9000 . ?
N1 H1B 0.9000 . ?
N2 C3 1.47(2) . ?
N2 C2 1.50(2) . ?
N2 H2 0.9100 . ?
N3 C4 1.49(2) . ?
N3 H3A 0.9000 . ?
N3 H3B 0.9000 . ?
N4 C5 1.448(19) . ?
N4 H4A 0.9000 . ?
N4 H4B 0.9000 . ?
N5 C7 1.49(2) . ?
N5 C6 1.512(17) . ?
N5 H5 0.9100 . ?
N6 C8 1.475(19) . ?
N6 H6A 0.9000 . ?
N6 H6B 0.9000 . ?
N7 C9 1.458(18) . ?
N7 H7A 0.9000 . ?
N7 H7B 0.9000 . ?
N8 C10 1.47(2) . ?
N8 C11 1.48(2) . ?
N8 H8 0.9100 . ?
N9 C12 1.492(19) . ?
N9 H9A 0.9000 . ?
N9 H9B 0.9000 . ?
N10 C13 1.486(19) . ?
N10 H10A 0.9000 . ?
N10 H10B 0.9000 . ?
N11 C14 1.463(19) . ?
N11 C15 1.476(16) . ?
N11 H11 0.9100 . ?
N12 C16 1.464(16) . ?
N12 H12A 0.9000 . ?
N12 H12B 0.9000 . ?
C1 C2 1.50(3) . ?
C1 H1C 0.9700 . ?
C1 H1D 0.9700 . ?
C2 H2A 0.9700 . ?
C2 H2B 0.9700 . ?
C3 C4 1.43(3) . ?
C3 H3C 0.9700 . ?
C3 H3D 0.9700 . ?
C4 H4C 0.9700 . ?
C4 H4D 0.9700 . ?
C5 C6 1.50(2) . ?
C5 H5A 0.9700 . ?
C5 H5B 0.9700 . ?
C6 H6C 0.9700 . ?
C6 H6D 0.9700 . ?
C7 C8 1.48(2) . ?
C7 H7C 0.9700 . ?
C7 H7D 0.9700 . ?
C8 H8A 0.9700 . ?
C8 H8B 0.9700 . ?
C9 C10 1.47(2) . ?
C9 H9C 0.9700 . ?
C9 H9D 0.9700 . ?
C10 H10C 0.9700 . ?
C10 H10D 0.9700 . ?
C11 C12 1.40(3) . ?
C11 H11A 0.9700 . ?
C11 H11B 0.9700 . ?
C12 H12C 0.9700 . ?
C12 H12D 0.9700 . ?
C13 C14 1.48(2) . ?
C13 H13A 0.9700 . ?
C13 H13B 0.9700 . ?
C14 H14A 0.9700 . ?
C14 H14B 0.9700 . ?
C15 C16 1.48(2) . ?
C15 H15A 0.9700 . ?
C15 H15B 0.9700 . ?
C16 H16A 0.9700 . ?
C16 H16B 0.9700 . ?

loop_
_geom_hbond_atom_site_label_D
_geom_hbond_atom_site_label_H
_geom_hbond_atom_site_label_A
_geom_hbond_distance_DH
_geom_hbond_distance_HA
_geom_hbond_distance_DA
_geom_hbond_angle_DHA
_geom_hbond_site_symmetry_A
N1 H1B Se4 0.90 2.73 3.179(12) 111.7 .
N2 H2 Se1 0.91 2.90 3.810(14) 174.7 2_666
N3 H3B Se2 0.90 2.86 3.758(14) 175.6 1_655
N4 H4A Se1 0.90 2.94 3.837(13) 175.1 2_666
N4 H4B Se2 0.90 2.79 3.684(12) 170.8 1_655
N5 H5 Se1 0.91 2.81 3.446(12) 128.1 .
N6 H6A Se6 0.90 2.85 3.720(11) 163.5 .
N6 H6B Se2 0.90 2.89 3.727(11) 155.8 .
N7 H7B Se7 0.90 2.77 3.330(12) 121.8 .
N9 H9B Se6 0.90 2.83 3.601(12) 145.0 2_655
N10 H10B Se3 0.90 2.88 3.476(12) 125.4 2_665
N11 H11 Se5 0.91 2.72 3.566(11) 156.1 2_755
N12 H12A Se7 0.90 2.84 3.675(12) 155.5 2_755
N12 H12B Se6 0.90 2.61 3.472(10) 161.4 2_655

loop_
_geom_torsion_atom_site_label_1
_geom_torsion_atom_site_label_2
_geom_torsion_atom_site_label_3
_geom_torsion_atom_site_label_4
_geom_torsion
_geom_torsion_site_symmetry_1
_geom_torsion_site_symmetry_2
_geom_torsion_site_symmetry_3
_geom_torsion_site_symmetry_4
_geom_torsion_publ_flag
Se2 Sn1 Se1 La1 -35.87(9) . . . . ?
Se3 Sn1 Se1 La1 -167.46(6) . . . . ?
Se3 Sn1 Se1 La1 89.53(7) 2_566 . . . ?
Se2 Sn1 Se3 Sn1 112.56(7) . . . 2_566 ?
Se1 Sn1 Se3 Sn1 -113.77(7) . . . 2_566 ?
Se3 Sn1 Se3 Sn1 0.0 2_566 . . 2_566 ?
Se5 Sn2 Se4 La1 21.43(6) . . . . ?
Se6 Sn2 Se4 La1 -96.33(6) . . . . ?
Se7 Sn2 Se4 La1 146.95(5) 2_755 . . . ?
Se4 Sn2 Se5 La1 -20.95(6) . . . . ?
Se6 Sn2 Se5 La1 98.69(5) . . . . ?
Se7 Sn2 Se5 La1 -138.12(6) 2_755 . . . ?
Se5 Sn2 Se6 La2 84.39(6) . . . . ?
Se4 Sn2 Se6 La2 -159.35(5) . . . . ?
Se7 Sn2 Se6 La2 -44.53(7) 2_755 . . . ?
Sn2 Se4 La1 N5 38.2(3) . . . . ?
Sn2 Se4 La1 N3 -84.9(3) . . . . ?
Sn2 Se4 La1 N1 150.4(4) . . . . ?
Sn2 Se4 La1 N6 70.8(2) . . . . ?
Sn2 Se4 La1 N4 -73.5(6) . . . . ?
Sn2 Se4 La1 N2 -148.0(3) . . . . ?
Sn2 Se4 La1 Se5 -15.92(5) . . . . ?
Sn2 Se4 La1 Se1 141.85(6) . . . . ?
Sn2 Se5 La1 N5 -126.3(2) . . . . ?
Sn2 Se5 La1 N3 98.0(3) . . . . ?
Sn2 Se5 La1 N1 -2.5(5) . . . . ?
Sn2 Se5 La1 N6 -62.3(2) . . . . ?
Sn2 Se5 La1 N4 169.4(3) . . . . ?
Sn2 Se5 La1 N2 95.4(4) . . . . ?
Sn2 Se5 La1 Se4 15.95(5) . . . . ?
Sn2 Se5 La1 Se1 -138.34(7) . . . . ?
Sn1 Se1 La1 N5 110.3(3) . . . . ?
Sn1 Se1 La1 N3 -134.4(4) . . . . ?
Sn1 Se1 La1 N1 -27.6(4) . . . . ?
Sn1 Se1 La1 N6 48.0(3) . . . . ?
Sn1 Se1 La1 N4 179.4(3) . . . . ?
Sn1 Se1 La1 N2 -96.1(3) . . . . ?
Sn1 Se1 La1 Se4 -19.43(11) . . . . ?
Sn1 Se1 La1 Se5 122.94(8) . . . . ?
Se7 Se8 La2 N12 -41.6(2) 2_755 . . . ?
La2 Se8 La2 N12 90(100) 2_755 . . . ?
Se7 Se8 La2 N7 106.3(3) 2_755 . . . ?
La2 Se8 La2 N7 -122(100) 2_755 . . . ?
Se7 Se8 La2 N11 -104.0(2) 2_755 . . . ?
La2 Se8 La2 N11 28(100) 2_755 . . . ?
Se7 Se8 La2 N8 94.4(4) 2_755 . . . ?
La2 Se8 La2 N8 -134(100) 2_755 . . . ?
Se7 Se8 La2 N9 -32.3(5) 2_755 . . . ?
La2 Se8 La2 N9 100(100) 2_755 . . . ?
Se7 Se8 La2 N10 -162.8(3) 2_755 . . . ?
La2 Se8 La2 N10 -31(100) 2_755 . . . ?
Se7 Se8 La2 Se6 28.62(5) 2_755 . . . ?
La2 Se8 La2 Se6 161(100) 2_755 . . . ?
Se7 Se8 La2 Se7 180.0 2_755 . . . ?
La2 Se8 La2 Se7 -48(100) 2_755 . . . ?
Sn2 Se6 La2 N12 81.0(3) . . . . ?
Sn2 Se6 La2 N7 -66.9(3) . . . . ?
Sn2 Se6 La2 N11 96.1(3) . . . . ?
Sn2 Se6 La2 N8 -132.3(3) . . . . ?
Sn2 Se6 La2 N9 161.8(3) . . . . ?
Sn2 Se6 La2 N10 -154.1(5) . . . . ?
Sn2 Se6 La2 Se8 7.71(5) . . . . ?
Sn2 Se6 La2 Se7 -21.76(8) . . . . ?
Sn2 Se7 La2 N12 27.5(3) 2_755 . . . ?
Sn2 Se7 La2 N7 158.4(3) 2_755 . . . ?
Sn2 Se7 La2 N11 -28.5(3) 2_755 . . . ?
Sn2 Se7 La2 N8 -157.7(3) 2_755 . . . ?
Sn2 Se7 La2 N9 -77.1(5) 2_755 . . . ?
Sn2 Se7 La2 N10 -94.1(3) 2_755 . . . ?
Sn2 Se7 La2 Se8 70.88(6) 2_755 . . . ?
Sn2 Se7 La2 Se6 110.08(7) 2_755 . . . ?
N5 La1 N1 C1 -144.6(11) . . . . ?
N3 La1 N1 C1 28.0(13) . . . . ?
N6 La1 N1 C1 171.7(12) . . . . ?
N4 La1 N1 C1 -59.6(14) . . . . ?
N2 La1 N1 C1 -15.6(11) . . . . ?
Se4 La1 N1 C1 89.3(12) . . . . ?
Se5 La1 N1 C1 109.1(12) . . . . ?
Se1 La1 N1 C1 -96.9(12) . . . . ?
N5 La1 N2 C3 -135.8(12) . . . . ?
N3 La1 N2 C3 -24.0(12) . . . . ?
N1 La1 N2 C3 111.5(13) . . . . ?
N6 La1 N2 C3 122.5(13) . . . . ?
N4 La1 N2 C3 -98.3(13) . . . . ?
Se4 La1 N2 C3 50.6(13) . . . . ?
Se5 La1 N2 C3 -21.3(14) . . . . ?
Se1 La1 N2 C3 -171.4(13) . . . . ?
N5 La1 N2 C2 99.3(11) . . . . ?
N3 La1 N2 C2 -149.0(12) . . . . ?
N1 La1 N2 C2 -13.4(11) . . . . ?
N6 La1 N2 C2 -2.4(14) . . . . ?
N4 La1 N2 C2 136.7(12) . . . . ?
Se4 La1 N2 C2 -74.3(11) . . . . ?
Se5 La1 N2 C2 -146.3(10) . . . . ?
Se1 La1 N2 C2 63.7(11) . . . . ?
N5 La1 N3 C4 122.4(11) . . . . ?
N1 La1 N3 C4 -50.2(13) . . . . ?
N6 La1 N3 C4 -148.5(11) . . . . ?
N4 La1 N3 C4 81.7(12) . . . . ?
N2 La1 N3 C4 -6.0(11) . . . . ?
Se4 La1 N3 C4 -104.6(12) . . . . ?
Se5 La1 N3 C4 176.2(12) . . . . ?
Se1 La1 N3 C4 35.7(13) . . . . ?
N5 La1 N4 C5 9.7(10) . . . . ?
N3 La1 N4 C5 152.3(11) . . . . ?
N1 La1 N4 C5 -101.9(11) . . . . ?
N6 La1 N4 C5 6.3(12) . . . . ?
N2 La1 N4 C5 -141.8(11) . . . . ?
Se4 La1 N4 C5 140.5(8) . . . . ?
Se5 La1 N4 C5 85.7(10) . . . . ?
Se1 La1 N4 C5 -64.3(10) . . . . ?
N3 La1 N5 C7 112.2(10) . . . . ?
N1 La1 N5 C7 -75.9(10) . . . . ?
N6 La1 N5 C7 -27.4(9) . . . . ?
N4 La1 N5 C7 155.5(10) . . . . ?
N2 La1 N5 C7 -162.7(9) . . . . ?
Se4 La1 N5 C7 8.5(11) . . . . ?
Se5 La1 N5 C7 62.4(9) . . . . ?
Se1 La1 N5 C7 -125.4(10) . . . . ?
N3 La1 N5 C6 -22.7(11) . . . . ?
N1 La1 N5 C6 149.2(9) . . . . ?
N6 La1 N5 C6 -162.3(10) . . . . ?
N4 La1 N5 C6 20.7(9) . . . . ?
N2 La1 N5 C6 62.4(11) . . . . ?
Se4 La1 N5 C6 -126.3(9) . . . . ?
Se5 La1 N5 C6 -72.5(9) . . . . ?
Se1 La1 N5 C6 99.7(9) . . . . ?
N5 La1 N6 C8 -0.1(9) . . . . ?
N3 La1 N6 C8 -110.1(10) . . . . ?
N1 La1 N6 C8 139.2(10) . . . . ?
N4 La1 N6 C8 3.2(11) . . . . ?
N2 La1 N6 C8 128.9(9) . . . . ?
Se4 La1 N6 C8 -153.9(9) . . . . ?
Se5 La1 N6 C8 -77.7(9) . . . . ?
Se1 La1 N6 C8 66.7(9) . . . . ?
N12 La2 N7 C9 -134.0(10) . . . . ?
N11 La2 N7 C9 113.9(11) . . . . ?
N8 La2 N7 C9 -9.0(10) . . . . ?
N9 La2 N7 C9 -23.5(12) . . . . ?
N10 La2 N7 C9 58.4(11) . . . . ?
Se8 La2 N7 C9 -179.9(11) . . . . ?
Se6 La2 N7 C9 -89.1(10) . . . . ?
Se7 La2 N7 C9 126.3(11) . . . . ?
N12 La2 N8 C10 109.5(11) . . . . ?
N7 La2 N8 C10 -18.2(11) . . . . ?
N11 La2 N8 C10 -161.2(10) . . . . ?
N9 La2 N8 C10 148.8(12) . . . . ?
N10 La2 N8 C10 -127.1(12) . . . . ?
Se8 La2 N8 C10 -5.3(13) . . . . ?
Se6 La2 N8 C10 64.7(11) . . . . ?
Se7 La2 N8 C10 -64.0(12) . . . . ?
N12 La2 N8 C11 -18.8(15) . . . . ?
N7 La2 N8 C11 -146.5(14) . . . . ?
N11 La2 N8 C11 70.5(14) . . . . ?
N9 La2 N8 C11 20.5(13) . . . . ?
N10 La2 N8 C11 104.6(14) . . . . ?
Se8 La2 N8 C11 -133.6(12) . . . . ?
Se6 La2 N8 C11 -63.6(13) . . . . ?
Se7 La2 N8 C11 167.7(12) . . . . ?
N12 La2 N9 C12 156.2(12) . . . . ?
N7 La2 N9 C12 19.1(13) . . . . ?
N11 La2 N9 C12 -138.7(12) . . . . ?
N8 La2 N9 C12 4.6(11) . . . . ?
N10 La2 N9 C12 -73.6(11) . . . . ?
Se8 La2 N9 C12 147.1(10) . . . . ?
Se6 La2 N9 C12 84.2(11) . . . . ?
Se7 La2 N9 C12 -90.3(12) . . . . ?
N12 La2 N10 C13 -33.2(12) . . . . ?
N7 La2 N10 C13 136.1(10) . . . . ?
N11 La2 N10 C13 -13.5(10) . . . . ?
N8 La2 N10 C13 -164.9(11) . . . . ?
N9 La2 N10 C13 -98.8(11) . . . . ?
Se8 La2 N10 C13 58.9(11) . . . . ?
Se6 La2 N10 C13 -143.0(9) . . . . ?
Se7 La2 N10 C13 72.7(10) . . . . ?
N12 La2 N11 C14 145.2(10) . . . . ?
N7 La2 N11 C14 -82.0(11) . . . . ?
N8 La2 N11 C14 20.0(11) . . . . ?
N9 La2 N11 C14 64.3(9) . . . . ?
N10 La2 N11 C14 -16.9(9) . . . . ?
Se8 La2 N11 C14 -143.7(9) . . . . ?
Se6 La2 N11 C14 129.2(8) . . . . ?
Se7 La2 N11 C14 -93.6(9) . . . . ?
N12 La2 N11 C15 15.1(8) . . . . ?
N7 La2 N11 C15 148.0(9) . . . . ?
N8 La2 N11 C15 -110.0(9) . . . . ?
N9 La2 N11 C15 -65.7(9) . . . . ?
N10 La2 N11 C15 -147.0(9) . . . . ?
Se8 La2 N11 C15 86.2(8) . . . . ?
Se6 La2 N11 C15 -0.8(10) . . . . ?
Se7 La2 N11 C15 136.3(9) . . . . ?
N7 La2 N12 C16 -127.9(9) . . . . ?
N11 La2 N12 C16 17.5(8) . . . . ?
N8 La2 N12 C16 138.6(9) . . . . ?
N9 La2 N12 C16 103.0(9) . . . . ?
N10 La2 N12 C16 37.2(10) . . . . ?
Se8 La2 N12 C16 -81.7(9) . . . . ?
Se6 La2 N12 C16 -174.9(9) . . . . ?
Se7 La2 N12 C16 -47.8(9) . . . . ?
La1 N1 C1 C2 43.1(18) . . . . ?
C3 N2 C2 C1 -83(2) . . . . ?
La1 N2 C2 C1 41.1(19) . . . . ?
N1 C1 C2 N2 -57(2) . . . . ?
C2 N2 C3 C4 -179.9(18) . . . . ?
La1 N2 C3 C4 55(2) . . . . ?
N2 C3 C4 N3 -62(2) . . . . ?
La1 N3 C4 C3 37(2) . . . . ?
La1 N4 C5 C6 -39.5(15) . . . . ?
N4 C5 C6 N5 58.0(17) . . . . ?
C7 N5 C6 C5 177.5(13) . . . . ?
La1 N5 C6 C5 -48.5(15) . . . . ?
C6 N5 C7 C8 -173.5(12) . . . . ?
La1 N5 C7 C8 52.5(13) . . . . ?
La1 N6 C8 C7 27.5(15) . . . . ?
N5 C7 C8 N6 -51.9(16) . . . . ?
La2 N7 C9 C10 35.9(18) . . . . ?
N7 C9 C10 N8 -53(2) . . . . ?
C11 N8 C10 C9 172.0(16) . . . . ?
La2 N8 C10 C9 43.7(19) . . . . ?
C10 N8 C11 C12 -177.4(18) . . . . ?
La2 N8 C11 C12 -48(2) . . . . ?
N8 C11 C12 N9 54(3) . . . . ?
La2 N9 C12 C11 -32(2) . . . . ?
La2 N10 C13 C14 42.6(16) . . . . ?
C15 N11 C14 C13 175.5(12) . . . . ?
La2 N11 C14 C13 46.9(15) . . . . ?
N10 C13 C14 N11 -60.3(18) . . . . ?
C14 N11 C15 C16 -177.1(12) . . . . ?
La2 N11 C15 C16 -47.1(12) . . . . ?
La2 N12 C16 C15 -47.0(12) . . . . ?
N11 C15 C16 N12 62.0(13) . . . . ?
